data_7218524
loop_
_publ_author_name
'Yan, Cheng'
'Fan, Yan-Zhong'
'Chen, Ling'
'Pan, Mei'
'Zhang, Lu-Yin'
'Jiang, Ji-Jun'
'Su, Cheng-Yong'

_publ_section_title
;
 Time controlled structural/packing transformation and tunable
 luminescence of Cd(ii)-chloride-triBZ-ntb coordination assemblies: an
 experimental and theoretical exploration
;
_journal_issue 3
_journal_name_full CrystEngComm
_journal_page_first 546
_journal_paper_doi 10.1039/C4CE01909A
_journal_volume 17
_journal_year 2015
_chemical_formula_moiety '2(C48 H36 Cd Cl N10), 0.87(Cd Cl4), C3 H5.61 Cd0.13 Cl0.52 N O, 0.87(O)'
_chemical_formula_sum 'C99 H77.61 Cd3 Cl6 N21 O1.87'
_chemical_formula_weight 2141.26
_space_group_crystal_system triclinic
_space_group_IT_number 2
_space_group_name_Hall '-P 1'
_space_group_name_H-M_alt 'P -1'
_symmetry_space_group_name_Hall '-P 1'
_symmetry_space_group_name_H-M 'P -1'
_atom_sites_solution_hydrogens geom
_atom_sites_solution_primary direct
_audit_creation_date 2014-09-14
_audit_creation_method
;
Olex2 1.2
(compiled 2014.07.22 svn.r2960 for OlexSys, GUI svn.r4862)
;
_cell_angle_alpha 85.451(3)
_cell_angle_beta 86.386(3)
_cell_angle_gamma 72.095(4)
_cell_formula_units_Z 2
_cell_length_a 12.7505(5)
_cell_length_b 18.6270(8)
_cell_length_c 20.5062(5)
_cell_measurement_temperature 293(2)
_cell_volume 4616.0(3)
_computing_molecular_graphics 'Olex2 (Dolomanov et al., 2009)'
_computing_publication_material 'Olex2 (Dolomanov et al., 2009)'
_computing_structure_refinement 'olex2.refine (Bourhis et al., 2013)'
_computing_structure_solution 'ShelXS (Sheldrick, 2008)'
_diffrn_ambient_temperature 293(2)
_diffrn_measured_fraction_theta_full 0.840
_diffrn_measured_fraction_theta_max 0.989
_diffrn_measurement_device_type 'multiwire proportional'
_diffrn_measurement_method 'phi and omega scans'
_diffrn_radiation_monochromator graphite
_diffrn_radiation_type CuK\a
_diffrn_radiation_wavelength 1.54178
_diffrn_reflns_av_R_equivalents 0.0446
_diffrn_reflns_av_unetI/netI 0.0607
_diffrn_reflns_Laue_measured_fraction_full 0.840
_diffrn_reflns_Laue_measured_fraction_max 0.989
_diffrn_reflns_limit_h_max 14
_diffrn_reflns_limit_h_min -13
_diffrn_reflns_limit_k_max 20
_diffrn_reflns_limit_k_min -21
_diffrn_reflns_limit_l_max 23
_diffrn_reflns_limit_l_min -22
_diffrn_reflns_number 24593
_diffrn_reflns_point_group_measured_fraction_full 0.840
_diffrn_reflns_point_group_measured_fraction_max 0.989
_diffrn_reflns_theta_full 67.679
_diffrn_reflns_theta_max 61.157
_diffrn_reflns_theta_min 3.200
_exptl_absorpt_coefficient_mu 7.586
_exptl_absorpt_correction_type none
_exptl_crystal_density_diffrn 1.541
_exptl_crystal_description block
_exptl_crystal_F_000 2159
_exptl_crystal_size_max 0.1
_exptl_crystal_size_mid 0.1
_exptl_crystal_size_min 0.1
_refine_diff_density_max 1.864
_refine_diff_density_min -1.188
_refine_diff_density_rms 0.106
_refine_ls_extinction_method none
_refine_ls_goodness_of_fit_ref 1.045
_refine_ls_hydrogen_treatment constr
_refine_ls_matrix_type full
_refine_ls_number_parameters 1173
_refine_ls_number_reflns 14044
_refine_ls_number_restraints 0
_refine_ls_restrained_S_all 1.045
_refine_ls_R_factor_all 0.0556
_refine_ls_R_factor_gt 0.0470
_refine_ls_shift/su_max 0.001
_refine_ls_shift/su_mean 0.000
_refine_ls_structure_factor_coef Fsqd
_refine_ls_weighting_details 'w=1/[\s^2^(Fo^2^)+(0.0688P)^2^+5.8870P] where P=(Fo^2^+2Fc^2^)/3'
_refine_ls_weighting_scheme calc
_refine_ls_wR_factor_gt 0.1235
_refine_ls_wR_factor_ref 0.1344
_reflns_Friedel_coverage 0.000
_reflns_number_gt 11951
_reflns_number_total 14044
_reflns_threshold_expression 'I > 2\s(I)'
_cod_data_source_file c4ce01909a2.cif
_cod_data_source_block Cd5
_cod_depositor_comments 'Adding full bibliography for 7218524--7218526.cif.'
_cod_database_code 7218524
_shelxl_version_number 2014/6
_shelx_space_group_comment
;
The symmetry employed for this shelxl refinement is uniquely defined
by the following loop, which should always be used as a source of
symmetry information in preference to the above space-group names.
They are only intended as comments.
;
_shelx_estimated_absorpt_t_max 0.518
_shelx_estimated_absorpt_t_min 0.518
_olex2_refinement_description
;
1. Others
 Fixed Uiso: H51(0.049) H52(0.047) H54(0.046) H55(0.049) H56A(0.041)
 H56B(0.041) H58(0.039) H59(0.043) H60(0.039) H61(0.036) H64A(0.03) H64B(0.03)
 H67(0.052) H68(0.048) H70(0.056) H71(0.055) H72A(0.05) H72B(0.05) H74(0.065)
 H75(0.08) H76(0.072) H77(0.054) H80A(0.034) H80B(0.034) H83(0.051) H84(0.046)
 H86(0.045) H87(0.049) H88A(0.036) H88B(0.036) H90(0.042) H91(0.05) H92(0.047)
 H93(0.038) H96A(0.031) H96B(0.031) H3(0.063) H4(0.062) H6(0.076) H7(0.084)
 H8A(0.047) H8B(0.047) H10(0.05) H11(0.054) H12(0.049) H13(0.044) H16A(0.038)
 H16B(0.038) H19(0.045) H20(0.041) H22(0.054) H23(0.061) H24A(0.044)
 H24B(0.044) H26(0.053) H27(0.06) H28(0.059) H29(0.046) H32A(0.042) H32B(0.042)
 H35(0.047) H36(0.046) H38(0.053) H39(0.054) H40A(0.043) H40B(0.043) H42(0.052)
 H43(0.07) H44(0.066) H45(0.049) H48A(0.035) H48B(0.035) H97A(0.169)
 H97B(0.169) H97C(0.169) H98A(0.268) H98B(0.268) H98C(0.268)
 Fixed X: H51(0.7462) H52(0.7214) H54(0.8891) H55(0.9173) H56A(0.7789)
 H56B(0.8438) H58(0.5826) H59(0.3936) H60(0.2756) H61(0.3415) H64A(0.8019)
 H64B(0.8208) H67(0.8936) H68(0.7967) H70(1.0204) H71(1.1162) H72A(0.8373)
 H72B(0.8821) H74(0.6725) H75(0.4908) H76(0.3501) H77(0.3811) H80A(0.8466)
 H80B(0.7707) H83(0.8418) H84(0.8108) H86(0.8569) H87(0.8898) H88A(0.8728)
 H88B(0.8196) H90(0.6338) H91(0.4458) H92(0.3131) H93(0.3604) H96A(0.7813)
 H96B(0.8393) H3(1.3229) H4(1.1955) H6(1.1959) H7(1.3172) H8A(1.1501)
 H8B(1.0668) H10(1.2037) H11(1.1803) H12(1.015) H13(0.8594) H16A(0.8628)
 H16B(0.9086) H19(0.9456) H20(0.8125) H22(0.6939) H23(0.8301) H24A(0.6282)
 H24B(0.5814) H26(0.578) H27(0.5133) H28(0.5226) H29(0.5911) H32A(0.8168)
 H32B(0.7005) H35(0.2148) H36(0.3791) H38(0.5365) H39(0.3709) H40A(0.644)
 H40B(0.587) H42(0.4941) H43(0.4526) H44(0.4907) H45(0.5744) H48A(0.6134)
 H48B(0.7144) H97A(0.8727) H97B(0.765) H97C(0.8342) H98A(1.02) H98B(1.0502)
 H98C(1.0463)
 Fixed Y: H51(-0.056) H52(0.0084) H54(-0.1803) H55(-0.2451) H56A(-0.0753)
 H56B(-0.0212) H58(-0.0885) H59(-0.0614) H60(0.0582) H61(0.156) H64A(0.0918)
 H64B(0.1117) H67(0.4935) H68(0.4915) H70(0.2973) H71(0.2961) H72A(0.4413)
 H72B(0.3529) H74(0.5493) H75(0.6266) H76(0.5783) H77(0.4493) H80A(0.2479)
 H80B(0.2286) H83(0.4118) H84(0.3146) H86(0.1854) H87(0.2805) H88A(0.1593)
 H88B(0.1329) H90(0.1807) H91(0.2115) H92(0.2548) H93(0.261) H96A(0.2648)
 H96B(0.1777) H3(0.2281) H4(0.1619) H6(0.1737) H7(0.2432) H8A(0.06) H8B(0.1234)
 H10(0.0198) H11(-0.0283) H12(0.0054) H13(0.0889) H16A(0.178) H16B(0.2432)
 H19(0.5655) H20(0.5042) H22(0.5853) H23(0.6437) H24A(0.4929) H24B(0.5464)
 H26(0.5532) H27(0.5258) H28(0.4036) H29(0.3036) H32A(0.3451) H32B(0.3715)
 H35(0.2653) H36(0.1732) H38(0.3309) H39(0.4226) H40A(0.2006) H40B(0.1388)
 H42(0.0496) H43(-0.0359) H44(-0.0369) H45(0.0459) H48A(0.3007) H48B(0.2523)
 H97A(0.4751) H97B(0.4533) H97C(0.4698) H98A(0.3232) H98B(0.2997) H98C(0.3806)
 Fixed Z: H51(0.2059) H52(0.2998) H54(0.3994) H55(0.3045) H56A(0.4594)
 H56B(0.4281) H58(0.3992) H59(0.3926) H60(0.4061) H61(0.4297) H64A(0.4914)
 H64B(0.4167) H67(0.5706) H68(0.4799) H70(0.4324) H71(0.5244) H72A(0.3581)
 H72B(0.3594) H74(0.3735) H75(0.3828) H76(0.4162) H77(0.4367) H80A(0.4198)
 H80B(0.3707) H83(0.6863) H84(0.6342) H86(0.8004) H87(0.853) H88A(0.6445)
 H88B(0.7093) H90(0.7789) H91(0.8081) H92(0.7315) H93(0.6205) H96A(0.5265)
 H96B(0.5387) H3(-0.0302) H4(-0.0157) H6(0.1767) H7(0.1627) H8A(0.0962)
 H8B(0.1357) H10(-0.0211) H11(-0.1194) H12(-0.1671) H13(-0.119) H16A(0.1422)
 H16B(0.113) H19(-0.0642) H20(-0.0626) H22(0.111) H23(0.112) H24A(0.07)
 H24B(0.009) H26(-0.1142) H27(-0.2093) H28(-0.2289) H29(-0.1519) H32A(0.0711)
 H32B(0.107) H35(0.3068) H36(0.2888) H38(0.2771) H39(0.295) H40A(0.277)
 H40B(0.3) H42(0.2596) H43(0.1972) H44(0.0868) H45(0.0322) H48A(0.149)
 H48B(0.1895) H97A(0.2387) H97B(0.2307) H97C(0.1686) H98A(0.1518) H98B(0.225)
 H98C(0.1952)
;
_olex2_submission_special_instructions 'No special instructions were received'

loop_
_space_group_symop_operation_xyz
'x, y, z'
'-x, -y, -z'

loop_
_atom_site_label
_atom_site_type_symbol
_atom_site_fract_x
_atom_site_fract_y
_atom_site_fract_z
_atom_site_U_iso_or_equiv
_atom_site_adp_type
_atom_site_occupancy
_atom_site_site_symmetry_order
_atom_site_calc_flag
_atom_site_refinement_flags_posn
_atom_site_refinement_flags_occupancy
_atom_site_disorder_assembly
_atom_site_disorder_group
Cd1 Cd 0.51505(3) 0.25740(2) 0.47116(2) 0.02366(11) Uani 1 1 d . . . .
Cl4 Cl 0.31786(11) 0.31544(9) 0.47663(7) 0.0454(3) Uani 1 1 d . . . .
N11 N 0.8491(6) -0.2293(4) 0.1419(3) 0.0613(16) Uani 1 1 d . . . .
N12 N 0.6800(3) 0.0243(2) 0.4247(2) 0.0265(9) Uani 1 1 d . . . .
N13 N 0.5664(3) 0.1399(2) 0.43851(18) 0.0229(9) Uani 1 1 d . . . .
N14 N 1.1361(5) 0.3947(4) 0.6525(4) 0.0691(18) Uani 1 1 d . . . .
N15 N 0.7278(4) 0.3911(3) 0.3966(2) 0.0336(10) Uani 1 1 d . . . .
N16 N 0.5895(4) 0.3445(2) 0.4245(2) 0.0288(9) Uani 1 1 d . . . .
N17 N 0.9135(7) 0.4614(5) 0.8312(3) 0.074(2) Uani 1 1 d . . . .
N18 N 0.7081(3) 0.1950(2) 0.64670(19) 0.0244(9) Uani 1 1 d . . . .
N19 N 0.5794(3) 0.2306(2) 0.57246(18) 0.0228(9) Uani 1 1 d . . . .
N20 N 0.7339(3) 0.2025(2) 0.46561(19) 0.0238(9) Uani 1 1 d . . . .
C49 C 0.8437(5) -0.1975(4) 0.1881(3) 0.0404(14) Uani 1 1 d . . . .
C50 C 0.8331(5) -0.1572(3) 0.2466(3) 0.0347(12) Uani 1 1 d . . . .
C51 C 0.7748(5) -0.0812(3) 0.2449(3) 0.0407(14) Uani 1 1 d . . . .
H51 H 0.7462 -0.0560 0.2059 0.049 Uiso 1 1 calc R . . .
C52 C 0.7595(5) -0.0430(3) 0.3012(3) 0.0395(14) Uani 1 1 d . . . .
H52 H 0.7214 0.0084 0.2998 0.047 Uiso 1 1 calc R . . .
C53 C 0.7998(4) -0.0798(3) 0.3598(3) 0.0300(11) Uani 1 1 d . . . .
C54 C 0.8597(5) -0.1552(3) 0.3606(3) 0.0382(13) Uani 1 1 d . . . .
H54 H 0.8891 -0.1803 0.3994 0.046 Uiso 1 1 calc R . . .
C55 C 0.8766(5) -0.1942(3) 0.3036(3) 0.0406(14) Uani 1 1 d . . . .
H55 H 0.9173 -0.2451 0.3045 0.049 Uiso 1 1 calc R . . .
C56 C 0.7816(5) -0.0394(3) 0.4228(3) 0.0344(12) Uani 1 1 d . . . .
H56A H 0.7789 -0.0753 0.4594 0.041 Uiso 1 1 calc R . . .
H56B H 0.8438 -0.0212 0.4281 0.041 Uiso 1 1 calc R . . .
C57 C 0.5739(4) 0.0201(3) 0.4178(2) 0.0266(11) Uani 1 1 d . . . .
C58 C 0.5351(5) -0.0401(3) 0.4048(3) 0.0322(12) Uani 1 1 d . . . .
H58 H 0.5826 -0.0885 0.3992 0.039 Uiso 1 1 calc R . . .
C59 C 0.4228(5) -0.0233(3) 0.4011(3) 0.0360(13) Uani 1 1 d . . . .
H59 H 0.3936 -0.0614 0.3926 0.043 Uiso 1 1 calc R . . .
C60 C 0.3510(5) 0.0493(3) 0.4095(3) 0.0321(12) Uani 1 1 d . . . .
H60 H 0.2756 0.0582 0.4061 0.039 Uiso 1 1 calc R . . .
C61 C 0.3894(4) 0.1080(3) 0.4230(2) 0.0303(11) Uani 1 1 d . . . .
H61 H 0.3415 0.1560 0.4297 0.036 Uiso 1 1 calc R . . .
C62 C 0.5031(4) 0.0921(3) 0.4261(2) 0.0258(11) Uani 1 1 d . . . .
C63 C 0.6692(4) 0.0965(3) 0.4377(2) 0.0207(10) Uani 1 1 d . . . .
C64 C 0.7671(4) 0.1213(3) 0.4532(2) 0.0252(10) Uani 1 1 d . . . .
H64A H 0.8019 0.0918 0.4914 0.030 Uiso 1 1 calc R . . .
H64B H 0.8208 0.1117 0.4167 0.030 Uiso 1 1 calc R . . .
C65 C 1.0800(6) 0.3964(4) 0.6111(4) 0.0507(16) Uani 1 1 d . . . .
C66 C 1.0142(5) 0.3954(4) 0.5570(3) 0.0417(14) Uani 1 1 d . . . .
C67 C 0.9188(5) 0.4538(4) 0.5432(3) 0.0431(14) Uani 1 1 d . . . .
H67 H 0.8936 0.4935 0.5706 0.052 Uiso 1 1 calc R . . .
C68 C 0.8613(5) 0.4527(3) 0.4887(3) 0.0399(13) Uani 1 1 d . . . .
H68 H 0.7967 0.4915 0.4799 0.048 Uiso 1 1 calc R . . .
C69 C 0.8993(5) 0.3939(3) 0.4465(3) 0.0354(13) Uani 1 1 d . . . .
C70 C 0.9947(5) 0.3364(4) 0.4605(3) 0.0464(15) Uani 1 1 d . . . .
H70 H 1.0204 0.2973 0.4324 0.056 Uiso 1 1 calc R . . .
C71 C 1.0526(5) 0.3356(4) 0.5152(3) 0.0457(15) Uani 1 1 d . . . .
H71 H 1.1162 0.2961 0.5244 0.055 Uiso 1 1 calc R . . .
C72 C 0.8400(5) 0.3952(4) 0.3845(3) 0.0417(14) Uani 1 1 d . . . .
H72A H 0.8373 0.4413 0.3581 0.050 Uiso 1 1 calc R . . .
H72B H 0.8821 0.3529 0.3594 0.050 Uiso 1 1 calc R . . .
C73 C 0.6321(6) 0.4526(3) 0.3986(3) 0.0392(14) Uani 1 1 d . . . .
C74 C 0.6150(7) 0.5295(4) 0.3856(3) 0.0542(18) Uani 1 1 d . . . .
H74 H 0.6725 0.5493 0.3735 0.065 Uiso 1 1 calc R . . .
C75 C 0.5068(8) 0.5747(4) 0.3920(4) 0.067(2) Uani 1 1 d . . . .
H75 H 0.4908 0.6266 0.3828 0.080 Uiso 1 1 calc R . . .
C76 C 0.4213(7) 0.5454(4) 0.4115(4) 0.060(2) Uani 1 1 d . . . .
H76 H 0.3501 0.5783 0.4162 0.072 Uiso 1 1 calc R . . .
C77 C 0.4387(6) 0.4688(3) 0.4241(3) 0.0452(15) Uani 1 1 d . . . .
H77 H 0.3811 0.4493 0.4367 0.054 Uiso 1 1 calc R . . .
C78 C 0.5455(5) 0.4231(3) 0.4169(3) 0.0332(12) Uani 1 1 d . . . .
C79 C 0.6975(4) 0.3278(3) 0.4125(2) 0.0280(11) Uani 1 1 d . . . .
C80 C 0.7716(4) 0.2490(3) 0.4127(2) 0.0283(11) Uani 1 1 d . . . .
H80A H 0.8466 0.2479 0.4198 0.034 Uiso 1 1 calc R . . .
H80B H 0.7707 0.2286 0.3707 0.034 Uiso 1 1 calc R . . .
C81 C 0.8935(6) 0.4149(4) 0.8063(3) 0.0485(16) Uani 1 1 d . . . .
C82 C 0.8716(5) 0.3550(4) 0.7747(3) 0.0395(14) Uani 1 1 d . . . .
C83 C 0.8460(6) 0.3660(4) 0.7092(3) 0.0427(14) Uani 1 1 d . . . .
H83 H 0.8418 0.4118 0.6863 0.051 Uiso 1 1 calc R . . .
C84 C 0.8265(5) 0.3077(3) 0.6783(3) 0.0382(13) Uani 1 1 d . . . .
H84 H 0.8108 0.3146 0.6342 0.046 Uiso 1 1 calc R . . .
C85 C 0.8299(4) 0.2404(3) 0.7117(2) 0.0295(11) Uani 1 1 d . . . .
C86 C 0.8542(5) 0.2309(3) 0.7773(3) 0.0372(13) Uani 1 1 d . . . .
H86 H 0.8569 0.1854 0.8004 0.045 Uiso 1 1 calc R . . .
C87 C 0.8744(5) 0.2876(4) 0.8088(3) 0.0410(14) Uani 1 1 d . . . .
H87 H 0.8898 0.2805 0.8530 0.049 Uiso 1 1 calc R . . .
C88 C 0.8140(5) 0.1753(3) 0.6776(3) 0.0303(11) Uani 1 1 d . . . .
H88A H 0.8728 0.1593 0.6445 0.036 Uiso 1 1 calc R . . .
H88B H 0.8196 0.1329 0.7093 0.036 Uiso 1 1 calc R . . .
C89 C 0.6067(4) 0.2051(3) 0.6811(2) 0.0249(11) Uani 1 1 d . . . .
C90 C 0.5803(5) 0.1973(3) 0.7477(3) 0.0353(13) Uani 1 1 d . . . .
H90 H 0.6338 0.1807 0.7789 0.042 Uiso 1 1 calc R . . .
C91 C 0.4679(5) 0.2160(4) 0.7642(3) 0.0415(14) Uani 1 1 d . . . .
H91 H 0.4458 0.2115 0.8081 0.050 Uiso 1 1 calc R . . .
C92 C 0.3871(5) 0.2411(4) 0.7177(3) 0.0395(14) Uani 1 1 d . . . .
H92 H 0.3131 0.2548 0.7315 0.047 Uiso 1 1 calc R . . .
C93 C 0.4140(5) 0.2462(3) 0.6517(3) 0.0320(12) Uani 1 1 d . . . .
H93 H 0.3604 0.2610 0.6205 0.038 Uiso 1 1 calc R . . .
C94 C 0.5265(4) 0.2278(3) 0.6344(2) 0.0236(10) Uani 1 1 d . . . .
C95 C 0.6851(4) 0.2120(3) 0.5824(2) 0.0220(10) Uani 1 1 d . . . .
C96 C 0.7697(4) 0.2156(3) 0.5288(2) 0.0262(11) Uani 1 1 d . . . .
H96A H 0.7813 0.2648 0.5265 0.031 Uiso 1 1 calc R . . .
H96B H 0.8393 0.1777 0.5387 0.031 Uiso 1 1 calc R . . .
Cd2 Cd 0.68073(3) 0.20331(2) -0.00258(2) 0.02793(11) Uani 1 1 d . . . .
Cl8 Cl 0.59924(17) 0.15324(11) -0.08366(7) 0.0597(5) Uani 1 1 d . . . .
N1 N 1.4649(4) 0.3234(3) 0.0536(3) 0.0507(14) Uani 1 1 d . . . .
N2 N 1.0246(4) 0.1239(3) 0.0434(2) 0.0312(10) Uani 1 1 d . . . .
N3 N 0.8646(4) 0.1555(2) -0.00275(19) 0.0276(9) Uani 1 1 d . . . .
N4 N 1.0486(6) 0.6797(4) 0.0220(3) 0.0656(17) Uani 1 1 d . . . .
N5 N 0.6617(4) 0.4406(2) -0.0137(2) 0.0307(10) Uani 1 1 d . . . .
N6 N 0.6729(4) 0.3224(3) -0.0333(2) 0.0301(10) Uani 1 1 d . . . .
N7 N 0.0860(6) 0.4506(4) 0.3250(3) 0.0674(18) Uani 1 1 d . . . .
N8 N 0.5965(3) 0.1562(2) 0.2024(2) 0.0275(9) Uani 1 1 d . . . .
N9 N 0.6313(4) 0.1550(2) 0.09500(19) 0.0262(9) Uani 1 1 d . . . .
N10 N 0.7512(4) 0.2601(2) 0.09279(19) 0.0278(9) Uani 1 1 d . . . .
C1 C 1.4047(5) 0.2886(3) 0.0571(3) 0.0415(14) Uani 1 1 d . . . .
C2 C 1.3290(5) 0.2445(3) 0.0649(3) 0.0378(13) Uani 1 1 d . . . .
C3 C 1.2955(6) 0.2185(4) 0.0116(3) 0.0526(17) Uani 1 1 d . . . .
H3 H 1.3229 0.2281 -0.0302 0.063 Uiso 1 1 calc R . . .
C4 C 1.2204(6) 0.1780(4) 0.0205(3) 0.0514(17) Uani 1 1 d . . . .
H4 H 1.1955 0.1619 -0.0157 0.062 Uiso 1 1 calc R . . .
C5 C 1.1824(5) 0.1613(3) 0.0821(3) 0.0340(12) Uani 1 1 d . . . .
C6 C 1.2200(7) 0.1855(5) 0.1347(3) 0.063(2) Uani 1 1 d . . . .
H6 H 1.1959 0.1737 0.1767 0.076 Uiso 1 1 calc R . . .
C7 C 1.2927(7) 0.2270(6) 0.1264(4) 0.070(2) Uani 1 1 d . . . .
H7 H 1.3172 0.2432 0.1627 0.084 Uiso 1 1 calc R . . .
C8 C 1.1058(5) 0.1127(3) 0.0937(3) 0.0392(13) Uani 1 1 d . . . .
H8A H 1.1501 0.0600 0.0962 0.047 Uiso 1 1 calc R . . .
H8B H 1.0668 0.1234 0.1357 0.047 Uiso 1 1 calc R . . .
C9 C 1.0426(5) 0.0852(3) -0.0135(2) 0.0331(12) Uani 1 1 d . . . .
C10 C 1.1358(5) 0.0341(3) -0.0406(3) 0.0414(14) Uani 1 1 d . . . .
H10 H 1.2037 0.0198 -0.0211 0.050 Uiso 1 1 calc R . . .
C11 C 1.1202(6) 0.0057(3) -0.0992(3) 0.0451(16) Uani 1 1 d . . . .
H11 H 1.1803 -0.0283 -0.1194 0.054 Uiso 1 1 calc R . . .
C12 C 1.0205(6) 0.0258(3) -0.1280(3) 0.0412(15) Uani 1 1 d . . . .
H12 H 1.0150 0.0054 -0.1671 0.049 Uiso 1 1 calc R . . .
C13 C 0.9276(5) 0.0759(3) -0.1000(3) 0.0371(13) Uani 1 1 d . . . .
H13 H 0.8594 0.0889 -0.1190 0.044 Uiso 1 1 calc R . . .
C14 C 0.9414(5) 0.1056(3) -0.0422(2) 0.0283(11) Uani 1 1 d . . . .
C15 C 0.9172(4) 0.1652(3) 0.0470(2) 0.0270(11) Uani 1 1 d . . . .
C16 C 0.8638(4) 0.2118(3) 0.1038(2) 0.0316(12) Uani 1 1 d . . . .
H16A H 0.8628 0.1780 0.1422 0.038 Uiso 1 1 calc R . . .
H16B H 0.9086 0.2432 0.1130 0.038 Uiso 1 1 calc R . . .
C17 C 0.9828(6) 0.6492(4) 0.0232(3) 0.0512(16) Uani 1 1 d . . . .
C18 C 0.9017(5) 0.6112(3) 0.0241(3) 0.0397(14) Uani 1 1 d . . . .
C19 C 0.8957(5) 0.5691(3) -0.0286(3) 0.0372(13) Uani 1 1 d . . . .
H19 H 0.9456 0.5655 -0.0642 0.045 Uiso 1 1 calc R . . .
C20 C 0.8154(5) 0.5327(3) -0.0279(3) 0.0340(12) Uani 1 1 d . . . .
H20 H 0.8125 0.5042 -0.0626 0.041 Uiso 1 1 calc R . . .
C21 C 0.7403(5) 0.5386(3) 0.0239(3) 0.0302(11) Uani 1 1 d . . . .
C22 C 0.7453(5) 0.5809(4) 0.0762(3) 0.0448(15) Uani 1 1 d . . . .
H22 H 0.6939 0.5853 0.1110 0.054 Uiso 1 1 calc R . . .
C23 C 0.8264(6) 0.6164(4) 0.0766(3) 0.0510(17) Uani 1 1 d . . . .
H23 H 0.8301 0.6437 0.1120 0.061 Uiso 1 1 calc R . . .
C24 C 0.6453(5) 0.5067(3) 0.0249(3) 0.0367(13) Uani 1 1 d . . . .
H24A H 0.6282 0.4929 0.0700 0.044 Uiso 1 1 calc R . . .
H24B H 0.5814 0.5464 0.0090 0.044 Uiso 1 1 calc R . . .
C25 C 0.6217(4) 0.4444(3) -0.0763(3) 0.0325(12) Uani 1 1 d . . . .
C26 C 0.5803(5) 0.5041(4) -0.1216(3) 0.0442(15) Uani 1 1 d . . . .
H26 H 0.5780 0.5532 -0.1142 0.053 Uiso 1 1 calc R . . .
C27 C 0.5428(6) 0.4871(4) -0.1780(3) 0.0504(17) Uani 1 1 d . . . .
H27 H 0.5133 0.5258 -0.2093 0.060 Uiso 1 1 calc R . . .
C28 C 0.5479(6) 0.4128(4) -0.1897(3) 0.0490(16) Uani 1 1 d . . . .
H28 H 0.5226 0.4036 -0.2289 0.059 Uiso 1 1 calc R . . .
C29 C 0.5895(5) 0.3526(4) -0.1446(3) 0.0387(13) Uani 1 1 d . . . .
H29 H 0.5911 0.3036 -0.1519 0.046 Uiso 1 1 calc R . . .
C30 C 0.6287(4) 0.3696(3) -0.0875(2) 0.0290(11) Uani 1 1 d . . . .
C31 C 0.6910(4) 0.3669(3) 0.0086(2) 0.0282(11) Uani 1 1 d . . . .
C32 C 0.7433(5) 0.3397(3) 0.0734(3) 0.0351(13) Uani 1 1 d . . . .
H32A H 0.8168 0.3451 0.0711 0.042 Uiso 1 1 calc R . . .
H32B H 0.7005 0.3715 0.1070 0.042 Uiso 1 1 calc R . . .
C33 C 0.1715(6) 0.4081(4) 0.3148(3) 0.0488(16) Uani 1 1 d . . . .
C34 C 0.2762(5) 0.3530(3) 0.3019(2) 0.0376(13) Uani 1 1 d . . . .
C35 C 0.2796(5) 0.2783(4) 0.3005(3) 0.0395(13) Uani 1 1 d . . . .
H35 H 0.2148 0.2653 0.3068 0.047 Uiso 1 1 calc R . . .
C36 C 0.3777(5) 0.2233(3) 0.2900(3) 0.0380(13) Uani 1 1 d . . . .
H36 H 0.3791 0.1732 0.2888 0.046 Uiso 1 1 calc R . . .
C37 C 0.4765(5) 0.2424(3) 0.2810(2) 0.0331(12) Uani 1 1 d . . . .
C38 C 0.4719(6) 0.3175(4) 0.2830(3) 0.0438(15) Uani 1 1 d . . . .
H38 H 0.5365 0.3309 0.2771 0.053 Uiso 1 1 calc R . . .
C39 C 0.3729(6) 0.3724(4) 0.2935(3) 0.0452(15) Uani 1 1 d . . . .
H39 H 0.3709 0.4226 0.2950 0.054 Uiso 1 1 calc R . . .
C40 C 0.5833(5) 0.1816(4) 0.2691(2) 0.0357(13) Uani 1 1 d . . . .
H40A H 0.6440 0.2006 0.2770 0.043 Uiso 1 1 calc R . . .
H40B H 0.5870 0.1388 0.3000 0.043 Uiso 1 1 calc R . . .
C41 C 0.5608(5) 0.0985(3) 0.1814(3) 0.0331(12) Uani 1 1 d . . . .
C42 C 0.5102(5) 0.0488(4) 0.2147(3) 0.0430(14) Uani 1 1 d . . . .
H42 H 0.4941 0.0496 0.2596 0.052 Uiso 1 1 calc R . . .
C43 C 0.4857(6) -0.0014(4) 0.1771(4) 0.0581(19) Uani 1 1 d . . . .
H43 H 0.4526 -0.0359 0.1972 0.070 Uiso 1 1 calc R . . .
C44 C 0.5091(6) -0.0020(4) 0.1102(4) 0.0553(18) Uani 1 1 d . . . .
H44 H 0.4907 -0.0369 0.0868 0.066 Uiso 1 1 calc R . . .
C45 C 0.5585(5) 0.0471(3) 0.0770(3) 0.0409(14) Uani 1 1 d . . . .
H45 H 0.5744 0.0459 0.0322 0.049 Uiso 1 1 calc R . . .
C46 C 0.5832(4) 0.0983(3) 0.1140(3) 0.0298(11) Uani 1 1 d . . . .
C47 C 0.6367(4) 0.1880(3) 0.1486(2) 0.0254(11) Uani 1 1 d . . . .
C48 C 0.6763(5) 0.2553(3) 0.1494(2) 0.0290(11) Uani 1 1 d . . . .
H48A H 0.6134 0.3007 0.1490 0.035 Uiso 1 1 calc R . . .
H48B H 0.7144 0.2523 0.1895 0.035 Uiso 1 1 calc R . . .
Cd3 Cd 0.05473(3) 0.06811(2) 0.30971(2) 0.02684(12) Uani 0.8707(8) 1 d . P A 1
Cl5 Cl -0.1338(3) 0.11236(15) 0.26656(12) 0.0359(5) Uani 0.8707(8) 1 d . P A 1
Cl6 Cl 0.06019(12) -0.00993(8) 0.41364(6) 0.0323(3) Uani 0.8707(8) 1 d . P A 1
Cl7 Cl 0.19772(14) 0.00026(10) 0.23447(8) 0.0413(4) Uani 0.8707(8) 1 d . P A 1
Cl9 Cl 0.07319(15) 0.19140(9) 0.33625(9) 0.0455(4) Uani 0.8707(8) 1 d . P A 1
O1 O 0.7215(8) 0.3637(6) 0.2471(4) 0.124(3) Uiso 1 1 d . . . .
N21 N 0.9039(7) 0.3673(5) 0.2141(4) 0.088(2) Uiso 1 1 d . . . .
C97 C 0.8382(11) 0.4486(7) 0.2129(6) 0.112(4) Uiso 1 1 d . . . .
H97A H 0.8727 0.4751 0.2387 0.169 Uiso 1 1 calc GR . . .
H97B H 0.7650 0.4533 0.2307 0.169 Uiso 1 1 calc GR . . .
H97C H 0.8342 0.4698 0.1686 0.169 Uiso 1 1 calc GR . . .
C98 C 1.0133(16) 0.3407(12) 0.1951(9) 0.179(7) Uiso 1 1 d . . . .
H98A H 1.0200 0.3232 0.1518 0.268 Uiso 0.8707(8) 1 calc GR P A 1
H98B H 1.0502 0.2997 0.2250 0.268 Uiso 0.8707(8) 1 calc GR P A 1
H98C H 1.0463 0.3806 0.1952 0.268 Uiso 0.8707(8) 1 calc GR P A 1
C99 C 0.8384(12) 0.3217(8) 0.2419(7) 0.120(4) Uiso 1 1 d . . . .
O2 O 0.0272(4) 0.1466(3) 0.4876(2) 0.0502(12) Uani 0.8707(8) 1 d . P A 1
Cd3A Cd 0.0239(2) 0.13221(16) 0.30611(12) 0.02684(12) Uani 0.1293(8) 1 d . P A 2
Cl6A Cl 0.0388(8) 0.1372(5) 0.4265(4) 0.0323(3) Uani 0.1293(8) 1 d . P A 2
Cl9A Cl -0.0134(10) 0.2623(6) 0.2579(6) 0.0455(4) Uani 0.1293(8) 1 d . P A 2
Cl7A Cl 0.1811(10) 0.0325(7) 0.2628(6) 0.0413(4) Uani 0.1293(8) 1 d . P A 2
Cl5A Cl -0.131(2) 0.0971(14) 0.2797(12) 0.0359(5) Uani 0.1293(8) 1 d . P A 2

loop_
_atom_site_aniso_label
_atom_site_aniso_U_11
_atom_site_aniso_U_22
_atom_site_aniso_U_33
_atom_site_aniso_U_23
_atom_site_aniso_U_13
_atom_site_aniso_U_12
Cd1 0.02699(19) 0.01939(19) 0.02328(18) -0.00209(13) -0.00077(13) -0.00496(14)
Cl4 0.0268(7) 0.0530(9) 0.0475(8) -0.0043(7) -0.0019(6) 0.0014(6)
N11 0.084(4) 0.059(4) 0.048(3) -0.019(3) -0.002(3) -0.027(3)
N12 0.030(2) 0.018(2) 0.031(2) -0.0027(17) 0.0014(17) -0.0070(18)
N13 0.031(2) 0.021(2) 0.0195(19) -0.0053(16) -0.0027(16) -0.0106(18)
N14 0.053(4) 0.072(5) 0.077(4) -0.003(4) -0.015(4) -0.010(3)
N15 0.056(3) 0.024(2) 0.026(2) 0.0009(18) 0.000(2) -0.019(2)
N16 0.040(3) 0.016(2) 0.031(2) 0.0014(17) -0.0043(19) -0.0090(19)
N17 0.107(6) 0.090(5) 0.049(3) -0.027(3) 0.021(3) -0.062(5)
N18 0.033(2) 0.019(2) 0.023(2) 0.0008(16) -0.0023(17) -0.0101(18)
N19 0.030(2) 0.020(2) 0.0201(19) -0.0012(16) -0.0004(16) -0.0115(17)
N20 0.031(2) 0.018(2) 0.023(2) 0.0006(16) 0.0019(16) -0.0091(17)
C49 0.046(3) 0.035(3) 0.042(3) -0.008(3) 0.004(3) -0.016(3)
C50 0.040(3) 0.030(3) 0.038(3) -0.011(2) 0.009(2) -0.016(2)
C51 0.057(4) 0.030(3) 0.032(3) 0.003(2) 0.009(3) -0.011(3)
C52 0.060(4) 0.018(3) 0.035(3) 0.001(2) 0.012(3) -0.007(3)
C53 0.035(3) 0.021(3) 0.036(3) -0.007(2) 0.007(2) -0.012(2)
C54 0.043(3) 0.024(3) 0.044(3) -0.003(2) -0.006(3) -0.004(2)
C55 0.049(4) 0.021(3) 0.045(3) -0.009(2) -0.004(3) 0.001(2)
C56 0.038(3) 0.022(3) 0.041(3) -0.004(2) -0.001(2) -0.004(2)
C57 0.035(3) 0.025(3) 0.020(2) -0.0018(19) 0.001(2) -0.009(2)
C58 0.039(3) 0.026(3) 0.037(3) -0.007(2) -0.002(2) -0.016(2)
C59 0.048(3) 0.035(3) 0.033(3) -0.001(2) -0.005(2) -0.025(3)
C60 0.038(3) 0.031(3) 0.036(3) -0.001(2) -0.007(2) -0.023(2)
C61 0.031(3) 0.029(3) 0.025(2) 0.002(2) -0.002(2) -0.002(2)
C62 0.037(3) 0.019(3) 0.020(2) 0.0039(19) 0.002(2) -0.008(2)
C63 0.025(3) 0.016(2) 0.020(2) -0.0019(18) 0.0013(18) -0.005(2)
C64 0.026(2) 0.018(3) 0.027(2) -0.0012(19) 0.001(2) -0.001(2)
C65 0.041(4) 0.045(4) 0.064(4) 0.002(3) -0.007(3) -0.011(3)
C66 0.037(3) 0.037(3) 0.053(4) -0.001(3) 0.005(3) -0.017(3)
C67 0.050(4) 0.034(3) 0.044(3) -0.010(3) 0.005(3) -0.011(3)
C68 0.040(3) 0.036(3) 0.044(3) -0.002(3) 0.001(3) -0.013(3)
C69 0.045(3) 0.032(3) 0.034(3) 0.000(2) 0.011(2) -0.023(3)
C70 0.050(4) 0.032(3) 0.060(4) -0.009(3) 0.020(3) -0.019(3)
C71 0.043(3) 0.031(3) 0.064(4) -0.003(3) 0.009(3) -0.015(3)
C72 0.058(4) 0.038(3) 0.039(3) -0.003(3) 0.012(3) -0.032(3)
C73 0.067(4) 0.023(3) 0.028(3) -0.001(2) -0.007(3) -0.015(3)
C74 0.090(5) 0.027(3) 0.049(4) 0.004(3) -0.005(3) -0.023(4)
C75 0.109(7) 0.019(3) 0.067(5) 0.008(3) -0.013(4) -0.014(4)
C76 0.083(5) 0.023(3) 0.063(4) 0.001(3) -0.014(4) 0.000(3)
C77 0.056(4) 0.028(3) 0.046(3) 0.002(3) -0.010(3) -0.005(3)
C78 0.050(3) 0.021(3) 0.030(3) 0.001(2) -0.008(2) -0.012(2)
C79 0.041(3) 0.026(3) 0.022(2) 0.000(2) -0.001(2) -0.018(2)
C80 0.037(3) 0.025(3) 0.026(2) -0.001(2) 0.001(2) -0.014(2)
C81 0.069(4) 0.056(4) 0.038(3) -0.019(3) 0.010(3) -0.043(4)
C82 0.046(3) 0.046(4) 0.035(3) -0.013(3) 0.005(2) -0.024(3)
C83 0.067(4) 0.032(3) 0.033(3) 0.003(2) -0.003(3) -0.023(3)
C84 0.057(4) 0.033(3) 0.026(3) 0.001(2) -0.013(2) -0.014(3)
C85 0.035(3) 0.029(3) 0.028(3) 0.000(2) -0.008(2) -0.014(2)
C86 0.053(4) 0.036(3) 0.028(3) 0.007(2) -0.010(2) -0.021(3)
C87 0.048(3) 0.055(4) 0.023(3) 0.000(3) -0.002(2) -0.022(3)
C88 0.039(3) 0.019(3) 0.030(3) 0.003(2) -0.008(2) -0.003(2)
C89 0.039(3) 0.017(2) 0.022(2) -0.0009(19) -0.003(2) -0.015(2)
C90 0.050(3) 0.036(3) 0.026(3) 0.001(2) 0.000(2) -0.022(3)
C91 0.058(4) 0.052(4) 0.025(3) -0.004(2) 0.009(3) -0.033(3)
C92 0.047(3) 0.049(4) 0.032(3) -0.008(3) 0.009(3) -0.030(3)
C93 0.035(3) 0.032(3) 0.033(3) -0.004(2) -0.001(2) -0.017(2)
C94 0.036(3) 0.018(2) 0.022(2) -0.0042(19) 0.002(2) -0.016(2)
C95 0.031(3) 0.012(2) 0.023(2) -0.0005(18) -0.002(2) -0.0071(19)
C96 0.028(3) 0.029(3) 0.026(2) -0.007(2) -0.003(2) -0.014(2)
Cd2 0.0425(2) 0.0265(2) 0.02099(18) 0.00048(14) -0.00196(14) -0.01998(16)
Cl8 0.1072(14) 0.0722(11) 0.0296(7) 0.0050(7) -0.0177(8) -0.0703(11)
N1 0.039(3) 0.040(3) 0.073(4) 0.008(3) -0.008(3) -0.014(3)
N2 0.039(3) 0.027(2) 0.029(2) 0.0068(18) -0.0008(19) -0.014(2)
N3 0.033(2) 0.023(2) 0.024(2) 0.0055(17) 0.0017(18) -0.0062(18)
N4 0.068(4) 0.060(4) 0.083(4) -0.005(3) 0.005(3) -0.041(4)
N5 0.039(2) 0.022(2) 0.035(2) 0.0021(18) 0.0029(19) -0.0163(19)
N6 0.038(2) 0.032(3) 0.027(2) 0.0001(18) 0.0025(18) -0.020(2)
N7 0.073(4) 0.059(4) 0.052(3) -0.012(3) 0.005(3) 0.007(4)
N8 0.028(2) 0.030(2) 0.025(2) 0.0037(18) -0.0012(17) -0.0106(19)
N9 0.035(2) 0.024(2) 0.023(2) 0.0025(17) -0.0004(17) -0.0141(19)
N10 0.041(3) 0.028(2) 0.021(2) -0.0017(17) 0.0010(18) -0.021(2)
C1 0.033(3) 0.032(3) 0.056(4) 0.003(3) -0.006(3) -0.005(3)
C2 0.029(3) 0.034(3) 0.047(3) 0.011(3) -0.005(2) -0.007(2)
C3 0.071(5) 0.054(4) 0.037(3) 0.004(3) 0.013(3) -0.029(4)
C4 0.074(5) 0.052(4) 0.040(3) 0.002(3) 0.003(3) -0.037(4)
C5 0.037(3) 0.033(3) 0.030(3) 0.010(2) -0.006(2) -0.009(2)
C6 0.077(5) 0.093(6) 0.039(4) 0.004(4) 0.000(3) -0.057(5)
C7 0.089(6) 0.102(7) 0.043(4) 0.005(4) -0.011(4) -0.063(5)
C8 0.049(3) 0.037(3) 0.033(3) 0.014(2) -0.006(3) -0.018(3)
C9 0.052(3) 0.024(3) 0.027(3) 0.006(2) 0.005(2) -0.019(3)
C10 0.051(4) 0.025(3) 0.044(3) 0.007(2) 0.004(3) -0.010(3)
C11 0.063(4) 0.023(3) 0.042(3) 0.002(2) 0.021(3) -0.008(3)
C12 0.071(4) 0.021(3) 0.028(3) 0.000(2) 0.015(3) -0.013(3)
C13 0.062(4) 0.018(3) 0.029(3) 0.008(2) 0.006(3) -0.013(3)
C14 0.047(3) 0.018(3) 0.021(2) 0.0022(19) 0.004(2) -0.014(2)
C15 0.041(3) 0.024(3) 0.021(2) 0.004(2) -0.002(2) -0.016(2)
C16 0.038(3) 0.041(3) 0.024(3) 0.002(2) -0.003(2) -0.024(3)
C17 0.057(4) 0.046(4) 0.058(4) 0.000(3) 0.002(3) -0.027(3)
C18 0.047(3) 0.031(3) 0.048(3) 0.003(3) 0.000(3) -0.024(3)
C19 0.037(3) 0.039(3) 0.036(3) -0.001(2) 0.008(2) -0.015(3)
C20 0.041(3) 0.031(3) 0.031(3) -0.004(2) 0.002(2) -0.013(2)
C21 0.039(3) 0.019(3) 0.035(3) 0.001(2) 0.004(2) -0.013(2)
C22 0.057(4) 0.043(4) 0.042(3) -0.010(3) 0.018(3) -0.029(3)
C23 0.071(5) 0.047(4) 0.046(4) -0.015(3) 0.012(3) -0.035(4)
C24 0.046(3) 0.029(3) 0.036(3) -0.003(2) 0.008(2) -0.014(3)
C25 0.032(3) 0.028(3) 0.035(3) 0.007(2) 0.002(2) -0.009(2)
C26 0.049(4) 0.038(4) 0.047(4) 0.011(3) 0.001(3) -0.020(3)
C27 0.050(4) 0.057(4) 0.042(3) 0.023(3) -0.005(3) -0.019(3)
C28 0.054(4) 0.066(5) 0.031(3) 0.012(3) -0.010(3) -0.026(3)
C29 0.047(3) 0.042(3) 0.029(3) 0.008(2) 0.003(2) -0.021(3)
C30 0.031(3) 0.032(3) 0.027(3) 0.005(2) -0.002(2) -0.015(2)
C31 0.030(3) 0.029(3) 0.028(3) 0.002(2) 0.003(2) -0.014(2)
C32 0.062(4) 0.027(3) 0.032(3) 0.003(2) -0.014(3) -0.036(3)
C33 0.063(4) 0.046(4) 0.030(3) -0.002(3) 0.004(3) -0.007(4)
C34 0.049(3) 0.036(3) 0.022(3) 0.000(2) 0.003(2) -0.005(3)
C35 0.029(3) 0.047(4) 0.043(3) 0.004(3) -0.001(2) -0.014(3)
C36 0.042(3) 0.034(3) 0.040(3) 0.006(2) 0.003(2) -0.017(3)
C37 0.043(3) 0.043(3) 0.014(2) 0.003(2) -0.002(2) -0.015(3)
C38 0.058(4) 0.050(4) 0.033(3) -0.010(3) 0.012(3) -0.033(3)
C39 0.061(4) 0.037(3) 0.040(3) -0.011(3) 0.014(3) -0.021(3)
C40 0.036(3) 0.050(4) 0.019(2) 0.005(2) -0.002(2) -0.012(3)
C41 0.039(3) 0.026(3) 0.035(3) 0.010(2) -0.002(2) -0.014(2)
C42 0.051(4) 0.046(4) 0.040(3) 0.011(3) -0.005(3) -0.028(3)
C43 0.069(5) 0.050(4) 0.065(5) 0.021(3) -0.004(4) -0.037(4)
C44 0.074(5) 0.044(4) 0.061(4) 0.009(3) -0.009(4) -0.038(4)
C45 0.061(4) 0.030(3) 0.039(3) 0.006(2) -0.007(3) -0.026(3)
C46 0.035(3) 0.025(3) 0.034(3) 0.006(2) -0.003(2) -0.018(2)
C47 0.029(3) 0.023(3) 0.022(2) 0.004(2) -0.001(2) -0.006(2)
C48 0.041(3) 0.026(3) 0.025(2) -0.008(2) 0.003(2) -0.017(2)
Cd3 0.0316(2) 0.0225(2) 0.0253(2) 0.00210(16) 0.00101(16) -0.00779(17)
Cl5 0.0374(7) 0.0307(15) 0.0348(15) 0.0051(8) -0.0114(10) -0.0032(10)
Cl6 0.0417(8) 0.0278(7) 0.0244(6) 0.0053(5) -0.0008(6) -0.0080(6)
Cl7 0.0451(9) 0.0351(9) 0.0340(8) 0.0021(7) 0.0121(7) -0.0017(7)
Cl9 0.0580(10) 0.0298(8) 0.0560(10) -0.0060(7) 0.0065(8) -0.0249(7)
O2 0.049(3) 0.044(3) 0.052(3) -0.001(2) -0.002(2) -0.007(2)
Cd3A 0.0316(2) 0.0225(2) 0.0253(2) 0.00210(16) 0.00101(16) -0.00779(17)
Cl6A 0.0417(8) 0.0278(7) 0.0244(6) 0.0053(5) -0.0008(6) -0.0080(6)
Cl9A 0.0580(10) 0.0298(8) 0.0560(10) -0.0060(7) 0.0065(8) -0.0249(7)
Cl7A 0.0451(9) 0.0351(9) 0.0340(8) 0.0021(7) 0.0121(7) -0.0017(7)
Cl5A 0.0374(7) 0.0307(15) 0.0348(15) 0.0051(8) -0.0114(10) -0.0032(10)

loop_
_atom_type_symbol
_atom_type_description
_atom_type_scat_dispersion_real
_atom_type_scat_dispersion_imag
_atom_type_scat_source
C C 0.0181 0.0091 'International Tables Vol C Tables 4.2.6.8 and 6.1.1.4'
H H 0.0000 0.0000 'International Tables Vol C Tables 4.2.6.8 and 6.1.1.4'
Cd Cd 0.1185 4.6533 'International Tables Vol C Tables 4.2.6.8 and 6.1.1.4'
Cl Cl 0.3639 0.7018 'International Tables Vol C Tables 4.2.6.8 and 6.1.1.4'
N N 0.0311 0.0180 'International Tables Vol C Tables 4.2.6.8 and 6.1.1.4'
O O 0.0492 0.0322 'International Tables Vol C Tables 4.2.6.8 and 6.1.1.4'

loop_
_geom_angle_atom_site_label_1
_geom_angle_atom_site_label_2
_geom_angle_atom_site_label_3
_geom_angle
_geom_angle_site_symmetry_1
_geom_angle_site_symmetry_3
Cl4 Cd1 N20 176.21(10) . .
N13 Cd1 Cl4 113.53(11) . .
N13 Cd1 N16 121.36(15) . .
N13 Cd1 N19 98.00(14) . .
N13 Cd1 N20 70.15(13) . .
N16 Cd1 Cl4 107.06(12) . .
N16 Cd1 N20 69.62(14) . .
N19 Cd1 Cl4 110.10(11) . .
N19 Cd1 N16 105.86(14) . .
N19 Cd1 N20 69.68(13) . .
C57 N12 C56 125.4(4) . .
C63 N12 C56 127.5(4) . .
C63 N12 C57 107.0(4) . .
C62 N13 Cd1 130.9(3) . .
C63 N13 Cd1 122.9(3) . .
C63 N13 C62 105.4(4) . .
C73 N15 C72 125.8(5) . .
C79 N15 C72 126.8(5) . .
C79 N15 C73 107.3(5) . .
C78 N16 Cd1 130.4(4) . .
C79 N16 Cd1 120.9(3) . .
C79 N16 C78 107.1(4) . .
C89 N18 C88 124.2(4) . .
C95 N18 C88 129.1(4) . .
C95 N18 C89 106.5(4) . .
C94 N19 Cd1 132.3(3) . .
C95 N19 Cd1 121.4(3) . .
C95 N19 C94 106.3(4) . .
C64 N20 Cd1 109.6(3) . .
C64 N20 C80 113.2(4) . .
C80 N20 Cd1 105.6(3) . .
C96 N20 Cd1 105.8(3) . .
C96 N20 C64 112.3(4) . .
C96 N20 C80 109.9(4) . .
N11 C49 C50 178.0(7) . .
C51 C50 C49 119.0(5) . .
C55 C50 C49 120.6(5) . .
C55 C50 C51 120.4(5) . .
C50 C51 H51 120.2 . .
C52 C51 C50 119.6(5) . .
C52 C51 H51 120.2 . .
C51 C52 H52 119.5 . .
C51 C52 C53 121.1(5) . .
C53 C52 H52 119.5 . .
C52 C53 C56 122.1(5) . .
C54 C53 C52 118.7(5) . .
C54 C53 C56 119.2(5) . .
C53 C54 H54 119.7 . .
C53 C54 C55 120.6(5) . .
C55 C54 H54 119.7 . .
C50 C55 C54 119.6(5) . .
C50 C55 H55 120.2 . .
C54 C55 H55 120.2 . .
N12 C56 C53 113.3(4) . .
N12 C56 H56A 108.9 . .
N12 C56 H56B 108.9 . .
C53 C56 H56A 108.9 . .
C53 C56 H56B 108.9 . .
H56A C56 H56B 107.7 . .
N12 C57 C58 132.1(5) . .
C62 C57 N12 105.9(4) . .
C62 C57 C58 121.9(5) . .
C57 C58 H58 122.0 . .
C59 C58 C57 116.1(5) . .
C59 C58 H58 122.0 . .
C58 C59 H59 118.9 . .
C58 C59 C60 122.3(5) . .
C60 C59 H59 118.9 . .
C59 C60 H60 119.3 . .
C61 C60 C59 121.5(5) . .
C61 C60 H60 119.3 . .
C60 C61 H61 121.5 . .
C60 C61 C62 117.0(5) . .
C62 C61 H61 121.5 . .
C57 C62 N13 108.7(4) . .
C57 C62 C61 121.2(5) . .
C61 C62 N13 130.1(5) . .
N12 C63 C64 122.1(4) . .
N13 C63 N12 113.0(4) . .
N13 C63 C64 124.8(4) . .
N20 C64 C63 111.7(4) . .
N20 C64 H64A 109.3 . .
N20 C64 H64B 109.3 . .
C63 C64 H64A 109.3 . .
C63 C64 H64B 109.3 . .
H64A C64 H64B 107.9 . .
N14 C65 C66 176.7(8) . .
C67 C66 C65 121.7(6) . .
C67 C66 C71 120.0(6) . .
C71 C66 C65 118.2(6) . .
C66 C67 H67 120.1 . .
C68 C67 C66 119.9(6) . .
C68 C67 H67 120.1 . .
C67 C68 H68 119.7 . .
C67 C68 C69 120.6(6) . .
C69 C68 H68 119.7 . .
C68 C69 C72 120.6(6) . .
C70 C69 C68 119.1(6) . .
C70 C69 C72 120.2(5) . .
C69 C70 H70 119.3 . .
C71 C70 C69 121.3(6) . .
C71 C70 H70 119.3 . .
C66 C71 H71 120.5 . .
C70 C71 C66 119.1(6) . .
C70 C71 H71 120.5 . .
N15 C72 C69 113.4(5) . .
N15 C72 H72A 108.9 . .
N15 C72 H72B 108.9 . .
C69 C72 H72A 108.9 . .
C69 C72 H72B 108.9 . .
H72A C72 H72B 107.7 . .
N15 C73 C78 106.4(5) . .
C74 C73 N15 131.6(6) . .
C74 C73 C78 122.1(6) . .
C73 C74 H74 122.2 . .
C75 C74 C73 115.6(7) . .
C75 C74 H74 122.2 . .
C74 C75 H75 118.9 . .
C74 C75 C76 122.3(6) . .
C76 C75 H75 118.9 . .
C75 C76 H76 119.0 . .
C77 C76 C75 121.9(7) . .
C77 C76 H76 119.0 . .
C76 C77 H77 121.8 . .
C78 C77 C76 116.5(7) . .
C78 C77 H77 121.8 . .
N16 C78 C73 107.9(5) . .
C77 C78 N16 130.4(5) . .
C77 C78 C73 121.7(5) . .
N15 C79 C80 125.9(5) . .
N16 C79 N15 111.4(5) . .
N16 C79 C80 122.6(4) . .
N20 C80 H80A 109.8 . .
N20 C80 H80B 109.8 . .
C79 C80 N20 109.3(4) . .
C79 C80 H80A 109.8 . .
C79 C80 H80B 109.8 . .
H80A C80 H80B 108.3 . .
N17 C81 C82 178.4(9) . .
C83 C82 C81 119.1(6) . .
C87 C82 C81 121.0(6) . .
C87 C82 C83 119.9(5) . .
C82 C83 H83 120.4 . .
C82 C83 C84 119.2(6) . .
C84 C83 H83 120.4 . .
C83 C84 H84 119.4 . .
C85 C84 C83 121.3(5) . .
C85 C84 H84 119.4 . .
C84 C85 C86 118.6(5) . .
C84 C85 C88 121.6(5) . .
C86 C85 C88 119.7(5) . .
C85 C86 H86 119.4 . .
C87 C86 C85 121.2(5) . .
C87 C86 H86 119.4 . .
C82 C87 H87 120.1 . .
C86 C87 C82 119.8(5) . .
C86 C87 H87 120.1 . .
N18 C88 C85 112.8(4) . .
N18 C88 H88A 109.0 . .
N18 C88 H88B 109.0 . .
C85 C88 H88A 109.0 . .
C85 C88 H88B 109.0 . .
H88A C88 H88B 107.8 . .
C90 C89 N18 131.6(5) . .
C94 C89 N18 106.1(4) . .
C94 C89 C90 122.2(5) . .
C89 C90 H90 122.4 . .
C91 C90 C89 115.2(5) . .
C91 C90 H90 122.4 . .
C90 C91 H91 118.7 . .
C90 C91 C92 122.7(5) . .
C92 C91 H91 118.7 . .
C91 C92 H92 119.1 . .
C93 C92 C91 121.7(6) . .
C93 C92 H92 119.1 . .
C92 C93 H93 121.9 . .
C92 C93 C94 116.2(5) . .
C94 C93 H93 121.9 . .
C89 C94 N19 108.3(4) . .
C89 C94 C93 121.9(5) . .
C93 C94 N19 129.7(5) . .
N18 C95 C96 124.2(4) . .
N19 C95 N18 112.6(4) . .
N19 C95 C96 123.0(4) . .
N20 C96 C95 110.8(4) . .
N20 C96 H96A 109.5 . .
N20 C96 H96B 109.5 . .
C95 C96 H96A 109.5 . .
C95 C96 H96B 109.5 . .
H96A C96 H96B 108.1 . .
Cl8 Cd2 N10 174.30(11) . .
N3 Cd2 Cl8 113.18(12) . .
N3 Cd2 N9 101.46(15) . .
N3 Cd2 N10 71.89(15) . .
N6 Cd2 Cl8 109.53(11) . .
N6 Cd2 N3 97.23(16) . .
N6 Cd2 N9 129.19(15) . .
N6 Cd2 N10 71.58(14) . .
N9 Cd2 Cl8 105.55(11) . .
N9 Cd2 N10 70.28(14) . .
C9 N2 C8 124.8(5) . .
C15 N2 C8 127.1(5) . .
C15 N2 C9 107.6(4) . .
C14 N3 Cd2 133.0(3) . .
C15 N3 Cd2 119.4(3) . .
C15 N3 C14 106.9(4) . .
C25 N5 C24 124.0(5) . .
C31 N5 C24 127.3(4) . .
C31 N5 C25 106.9(4) . .
C30 N6 Cd2 132.1(3) . .
C31 N6 Cd2 120.7(3) . .
C31 N6 C30 105.8(4) . .
C41 N8 C40 125.9(4) . .
C47 N8 C40 126.7(5) . .
C47 N8 C41 107.2(4) . .
C46 N9 Cd2 134.3(3) . .
C47 N9 Cd2 119.0(3) . .
C47 N9 C46 106.4(4) . .
C16 N10 Cd2 106.1(3) . .
C16 N10 C32 113.7(4) . .
C16 N10 C48 111.7(4) . .
C32 N10 Cd2 108.7(3) . .
C48 N10 Cd2 105.2(3) . .
C48 N10 C32 110.9(4) . .
N1 C1 C2 177.2(7) . .
C3 C2 C1 120.8(6) . .
C7 C2 C1 119.2(6) . .
C7 C2 C3 120.0(6) . .
C2 C3 H3 120.3 . .
C2 C3 C4 119.5(6) . .
C4 C3 H3 120.3 . .
C3 C4 H4 119.7 . .
C5 C4 C3 120.7(6) . .
C5 C4 H4 119.7 . .
C4 C5 C8 121.9(5) . .
C6 C5 C4 118.8(6) . .
C6 C5 C8 119.3(5) . .
C5 C6 H6 119.4 . .
C5 C6 C7 121.1(6) . .
C7 C6 H6 119.4 . .
C2 C7 C6 120.0(7) . .
C2 C7 H7 120.0 . .
C6 C7 H7 120.0 . .
N2 C8 C5 114.7(4) . .
N2 C8 H8A 108.6 . .
N2 C8 H8B 108.6 . .
C5 C8 H8A 108.6 . .
C5 C8 H8B 108.6 . .
H8A C8 H8B 107.6 . .
C10 C9 N2 132.3(5) . .
C14 C9 N2 105.6(5) . .
C14 C9 C10 122.1(5) . .
C9 C10 H10 122.4 . .
C9 C10 C11 115.3(6) . .
C11 C10 H10 122.4 . .
C10 C11 H11 118.5 . .
C12 C11 C10 123.0(6) . .
C12 C11 H11 118.5 . .
C11 C12 H12 119.3 . .
C11 C12 C13 121.3(6) . .
C13 C12 H12 119.3 . .
C12 C13 H13 121.6 . .
C12 C13 C14 116.8(6) . .
C14 C13 H13 121.6 . .
C9 C14 N3 108.4(4) . .
C9 C14 C13 121.6(5) . .
C13 C14 N3 130.0(5) . .
N2 C15 C16 123.7(4) . .
N3 C15 N2 111.5(5) . .
N3 C15 C16 124.6(5) . .
N10 C16 C15 114.0(4) . .
N10 C16 H16A 108.8 . .
N10 C16 H16B 108.8 . .
C15 C16 H16A 108.8 . .
C15 C16 H16B 108.8 . .
H16A C16 H16B 107.7 . .
N4 C17 C18 179.5(8) . .
C19 C18 C17 120.4(6) . .
C23 C18 C17 120.2(6) . .
C23 C18 C19 119.4(5) . .
C18 C19 H19 119.9 . .
C20 C19 C18 120.3(5) . .
C20 C19 H19 119.9 . .
C19 C20 H20 119.9 . .
C21 C20 C19 120.2(5) . .
C21 C20 H20 119.9 . .
C20 C21 C22 119.7(5) . .
C20 C21 C24 122.8(5) . .
C22 C21 C24 117.3(5) . .
C21 C22 H22 119.7 . .
C23 C22 C21 120.6(5) . .
C23 C22 H22 119.7 . .
C18 C23 C22 119.8(6) . .
C18 C23 H23 120.1 . .
C22 C23 H23 120.1 . .
N5 C24 C21 116.3(5) . .
N5 C24 H24A 108.2 . .
N5 C24 H24B 108.2 . .
C21 C24 H24A 108.2 . .
C21 C24 H24B 108.2 . .
H24A C24 H24B 107.4 . .
N5 C25 C30 105.2(4) . .
C26 C25 N5 132.4(5) . .
C26 C25 C30 122.4(5) . .
C25 C26 H26 121.7 . .
C27 C26 C25 116.5(6) . .
C27 C26 H26 121.7 . .
C26 C27 H27 119.1 . .
C26 C27 C28 121.8(6) . .
C28 C27 H27 119.1 . .
C27 C28 H28 119.0 . .
C29 C28 C27 121.9(6) . .
C29 C28 H28 119.0 . .
C28 C29 H29 121.8 . .
C28 C29 C30 116.3(6) . .
C30 C29 H29 121.8 . .
N6 C30 C25 109.2(4) . .
N6 C30 C29 129.8(5) . .
C29 C30 C25 120.9(5) . .
N5 C31 C32 122.5(5) . .
N6 C31 N5 113.0(4) . .
N6 C31 C32 124.4(5) . .
N10 C32 C31 113.2(4) . .
N10 C32 H32A 108.9 . .
N10 C32 H32B 108.9 . .
C31 C32 H32A 108.9 . .
C31 C32 H32B 108.9 . .
H32A C32 H32B 107.8 . .
N7 C33 C34 177.9(8) . .
C35 C34 C33 118.2(6) . .
C35 C34 C39 119.9(6) . .
C39 C34 C33 121.9(6) . .
C34 C35 H35 119.7 . .
C36 C35 C34 120.5(5) . .
C36 C35 H35 119.7 . .
C35 C36 H36 119.9 . .
C35 C36 C37 120.2(6) . .
C37 C36 H36 119.9 . .
C36 C37 C40 119.6(5) . .
C38 C37 C36 118.7(6) . .
C38 C37 C40 121.7(5) . .
C37 C38 H38 119.6 . .
C39 C38 C37 120.7(6) . .
C39 C38 H38 119.6 . .
C34 C39 H39 120.0 . .
C38 C39 C34 120.0(6) . .
C38 C39 H39 120.0 . .
N8 C40 C37 112.9(4) . .
N8 C40 H40A 109.0 . .
N8 C40 H40B 109.0 . .
C37 C40 H40A 109.0 . .
C37 C40 H40B 109.0 . .
H40A C40 H40B 107.8 . .
N8 C41 C42 132.2(5) . .
N8 C41 C46 105.7(4) . .
C46 C41 C42 122.1(5) . .
C41 C42 H42 122.1 . .
C43 C42 C41 115.9(6) . .
C43 C42 H42 122.1 . .
C42 C43 H43 119.0 . .
C42 C43 C44 121.9(6) . .
C44 C43 H43 119.0 . .
C43 C44 H44 118.8 . .
C45 C44 C43 122.4(6) . .
C45 C44 H44 118.8 . .
C44 C45 H45 121.7 . .
C44 C45 C46 116.5(6) . .
C46 C45 H45 121.7 . .
N9 C46 C41 108.7(4) . .
C45 C46 N9 130.2(5) . .
C45 C46 C41 121.1(5) . .
N8 C47 C48 124.0(4) . .
N9 C47 N8 112.1(4) . .
N9 C47 C48 123.8(4) . .
N10 C48 C47 111.6(4) . .
N10 C48 H48A 109.3 . .
N10 C48 H48B 109.3 . .
C47 C48 H48A 109.3 . .
C47 C48 H48B 109.3 . .
H48A C48 H48B 108.0 . .
Cl6 Cd3 Cl5 111.40(6) . .
Cl6 Cd3 Cl9 107.59(6) . .
Cl7 Cd3 Cl5 115.06(9) . .
Cl7 Cd3 Cl6 109.17(5) . .
Cl7 Cd3 Cl9 113.70(6) . .
Cl9 Cd3 Cl5 99.44(8) . .
C97 N21 Cl9A 155.4(8) . 1_655
C98 N21 C97 124.7(12) . .
C98 N21 C99 125.1(13) . .
C98 N21 Cl9A 65.8(10) . 1_655
C99 N21 C97 110.0(10) . .
C99 N21 Cl9A 62.6(7) . 1_655
N21 C97 H97A 109.5 . .
N21 C97 H97B 109.5 . .
N21 C97 H97C 109.5 . .
H97A C97 H97B 109.5 . .
H97A C97 H97C 109.5 . .
H97B C97 H97C 109.5 . .
N21 C98 H98A 109.5 . .
N21 C98 H98B 109.5 . .
N21 C98 H98C 109.5 . .
N21 C98 Cl9A 74.7(10) . 1_655
H98A C98 H98B 109.5 . .
H98A C98 H98C 109.5 . .
H98B C98 H98C 109.5 . .
O1 C99 Cl9A 165.8(11) . 1_655
N21 C99 O1 112.5(11) . .
N21 C99 Cl9A 75.5(8) . 1_655
Cl9A Cd3A Cl6A 107.0(4) . .
Cl7A Cd3A Cl6A 110.1(4) . .
Cl7A Cd3A Cl9A 119.2(4) . .
Cl5A Cd3A Cl6A 113.0(6) . .
Cl5A Cd3A Cl9A 103.9(6) . .
Cl5A Cd3A Cl7A 103.7(8) . .
N21 Cl9A Cd3A 160.8(6) 1_455 .
C98 Cl9A N21 39.5(6) 1_455 1_455
C98 Cl9A Cd3A 154.1(9) 1_455 .
C99 Cl9A N21 41.8(5) 1_455 1_455
C99 Cl9A C98 79.9(8) 1_455 1_455
C99 Cl9A Cd3A 119.5(7) 1_455 .

loop_
_geom_bond_atom_site_label_1
_geom_bond_atom_site_label_2
_geom_bond_distance
_geom_bond_site_symmetry_2
Cd1 Cl4 2.4116(13) .
Cd1 N13 2.227(4) .
Cd1 N16 2.244(4) .
Cd1 N19 2.244(4) .
Cd1 N20 2.658(4) .
N11 C49 1.144(8) .
N12 C56 1.464(7) .
N12 C57 1.396(7) .
N12 C63 1.354(6) .
N13 C62 1.418(7) .
N13 C63 1.312(6) .
N14 C65 1.136(9) .
N15 C72 1.462(8) .
N15 C73 1.394(8) .
N15 C79 1.358(7) .
N16 C78 1.396(7) .
N16 C79 1.327(7) .
N17 C81 1.140(9) .
N18 C88 1.458(7) .
N18 C89 1.399(7) .
N18 C95 1.360(6) .
N19 C94 1.404(6) .
N19 C95 1.310(6) .
N20 C64 1.477(6) .
N20 C80 1.484(6) .
N20 C96 1.464(6) .
C49 C50 1.443(8) .
C50 C51 1.381(8) .
C50 C55 1.367(9) .
C51 H51 0.9300 .
C51 C52 1.376(8) .
C52 H52 0.9300 .
C52 C53 1.382(8) .
C53 C54 1.376(8) .
C53 C56 1.515(8) .
C54 H54 0.9300 .
C54 C55 1.395(8) .
C55 H55 0.9300 .
C56 H56A 0.9700 .
C56 H56B 0.9700 .
C57 C58 1.407(8) .
C57 C62 1.385(7) .
C58 H58 0.9300 .
C58 C59 1.374(8) .
C59 H59 0.9300 .
C59 C60 1.396(8) .
C60 H60 0.9300 .
C60 C61 1.381(8) .
C61 H61 0.9300 .
C61 C62 1.392(8) .
C63 C64 1.517(7) .
C64 H64A 0.9700 .
C64 H64B 0.9700 .
C65 C66 1.437(10) .
C66 C67 1.387(9) .
C66 C71 1.407(9) .
C67 H67 0.9300 .
C67 C68 1.379(9) .
C68 H68 0.9300 .
C68 C69 1.397(8) .
C69 C70 1.380(9) .
C69 C72 1.516(9) .
C70 H70 0.9300 .
C70 C71 1.379(10) .
C71 H71 0.9300 .
C72 H72A 0.9700 .
C72 H72B 0.9700 .
C73 C74 1.387(9) .
C73 C78 1.397(9) .
C74 H74 0.9300 .
C74 C75 1.382(12) .
C75 H75 0.9300 .
C75 C76 1.388(12) .
C76 H76 0.9300 .
C76 C77 1.380(9) .
C77 H77 0.9300 .
C77 C78 1.373(9) .
C79 C80 1.482(8) .
C80 H80A 0.9700 .
C80 H80B 0.9700 .
C81 C82 1.439(8) .
C82 C83 1.386(8) .
C82 C87 1.379(9) .
C83 H83 0.9300 .
C83 C84 1.392(8) .
C84 H84 0.9300 .
C84 C85 1.370(8) .
C85 C86 1.385(7) .
C85 C88 1.518(7) .
C86 H86 0.9300 .
C86 C87 1.378(9) .
C87 H87 0.9300 .
C88 H88A 0.9700 .
C88 H88B 0.9700 .
C89 C90 1.394(7) .
C89 C94 1.391(7) .
C90 H90 0.9300 .
C90 C91 1.392(9) .
C91 H91 0.9300 .
C91 C92 1.396(9) .
C92 H92 0.9300 .
C92 C93 1.377(8) .
C93 H93 0.9300 .
C93 C94 1.398(8) .
C95 C96 1.503(7) .
C96 H96A 0.9700 .
C96 H96B 0.9700 .
Cd2 Cl8 2.4028(13) .
Cd2 N3 2.237(4) .
Cd2 N6 2.231(4) .
Cd2 N9 2.262(4) .
Cd2 N10 2.624(4) .
N1 C1 1.143(8) .
N2 C8 1.464(7) .
N2 C9 1.390(7) .
N2 C15 1.350(7) .
N3 C14 1.393(7) .
N3 C15 1.308(7) .
N4 C17 1.148(9) .
N5 C24 1.470(7) .
N5 C25 1.400(7) .
N5 C31 1.357(7) .
N6 C30 1.395(7) .
N6 C31 1.316(7) .
N7 C33 1.151(9) .
N8 C40 1.466(7) .
N8 C41 1.394(7) .
N8 C47 1.357(6) .
N9 C46 1.394(7) .
N9 C47 1.318(7) .
N10 C16 1.463(7) .
N10 C32 1.478(7) .
N10 C48 1.472(7) .
C1 C2 1.442(9) .
C2 C3 1.372(9) .
C2 C7 1.365(10) .
C3 H3 0.9300 .
C3 C4 1.387(10) .
C4 H4 0.9300 .
C4 C5 1.371(9) .
C5 C6 1.369(9) .
C5 C8 1.520(8) .
C6 H6 0.9300 .
C6 C7 1.373(11) .
C7 H7 0.9300 .
C8 H8A 0.9700 .
C8 H8B 0.9700 .
C9 C10 1.389(9) .
C9 C14 1.384(8) .
C10 H10 0.9300 .
C10 C11 1.399(9) .
C11 H11 0.9300 .
C11 C12 1.368(10) .
C12 H12 0.9300 .
C12 C13 1.386(9) .
C13 H13 0.9300 .
C13 C14 1.390(8) .
C15 C16 1.508(8) .
C16 H16A 0.9700 .
C16 H16B 0.9700 .
C17 C18 1.420(9) .
C18 C19 1.404(9) .
C18 C23 1.385(9) .
C19 H19 0.9300 .
C19 C20 1.389(8) .
C20 H20 0.9300 .
C20 C21 1.373(8) .
C21 C22 1.394(8) .
C21 C24 1.503(8) .
C22 H22 0.9300 .
C22 C23 1.389(9) .
C23 H23 0.9300 .
C24 H24A 0.9700 .
C24 H24B 0.9700 .
C25 C26 1.384(8) .
C25 C30 1.404(8) .
C26 H26 0.9300 .
C26 C27 1.375(10) .
C27 H27 0.9300 .
C27 C28 1.404(11) .
C28 H28 0.9300 .
C28 C29 1.388(9) .
C29 H29 0.9300 .
C29 C30 1.396(8) .
C31 C32 1.506(7) .
C32 H32A 0.9700 .
C32 H32B 0.9700 .
C33 C34 1.437(9) .
C34 C35 1.381(9) .
C34 C39 1.384(9) .
C35 H35 0.9300 .
C35 C36 1.369(9) .
C36 H36 0.9300 .
C36 C37 1.407(8) .
C37 C38 1.386(9) .
C37 C40 1.500(8) .
C38 H38 0.9300 .
C38 C39 1.376(10) .
C39 H39 0.9300 .
C40 H40A 0.9700 .
C40 H40B 0.9700 .
C41 C42 1.397(8) .
C41 C46 1.395(8) .
C42 H42 0.9300 .
C42 C43 1.375(10) .
C43 H43 0.9300 .
C43 C44 1.387(11) .
C44 H44 0.9300 .
C44 C45 1.378(9) .
C45 H45 0.9300 .
C45 C46 1.383(8) .
C47 C48 1.489(7) .
C48 H48A 0.9700 .
C48 H48B 0.9700 .
Cd3 Cl5 2.485(3) .
Cd3 Cl6 2.4748(13) .
Cd3 Cl7 2.4164(17) .
Cd3 Cl9 2.4845(16) .
O1 C99 1.457(16) .
N21 C97 1.486(15) .
N21 C98 1.37(2) .
N21 C99 1.431(16) .
N21 Cl9A 2.078(15) 1_655
C97 H97A 0.9600 .
C97 H97B 0.9600 .
C97 H97C 0.9600 .
C98 H98A 0.9600 .
C98 H98B 0.9600 .
C98 H98C 0.9600 .
C98 Cl9A 1.96(2) 1_655
C99 Cl9A 1.906(19) 1_655
Cd3A Cl6A 2.499(9) .
Cd3A Cl9A 2.459(11) .
Cd3A Cl7A 2.451(13) .
Cd3A Cl5A 2.37(3) .
Cl9A N21 2.078(15) 1_455
Cl9A C98 1.96(2) 1_455
Cl9A C99 1.906(19) 1_455

loop_
_geom_torsion_atom_site_label_1
_geom_torsion_atom_site_label_2
_geom_torsion_atom_site_label_3
_geom_torsion_atom_site_label_4
_geom_torsion
_geom_torsion_site_symmetry_1
_geom_torsion_site_symmetry_4
Cd1 N13 C62 C57 -169.8(3) . .
Cd1 N13 C62 C61 8.9(7) . .
Cd1 N13 C63 N12 171.6(3) . .
Cd1 N13 C63 C64 -5.1(6) . .
Cd1 N16 C78 C73 166.6(3) . .
Cd1 N16 C78 C77 -14.0(8) . .
Cd1 N16 C79 N15 -167.8(3) . .
Cd1 N16 C79 C80 15.8(6) . .
Cd1 N19 C94 C89 177.8(3) . .
Cd1 N19 C94 C93 -4.6(8) . .
Cd1 N19 C95 N18 -177.6(3) . .
Cd1 N19 C95 C96 7.0(6) . .
Cd1 N20 C64 C63 8.2(4) . .
Cd1 N20 C80 C79 34.9(4) . .
Cd1 N20 C96 C95 31.6(4) . .
N12 C57 C58 C59 -179.8(5) . .
N12 C57 C62 N13 -0.4(5) . .
N12 C57 C62 C61 -179.3(4) . .
N12 C63 C64 N20 -179.9(4) . .
N13 C63 C64 N20 -3.5(6) . .
N15 C73 C74 C75 179.3(6) . .
N15 C73 C78 N16 -1.1(6) . .
N15 C73 C78 C77 179.5(5) . .
N15 C79 C80 N20 146.6(5) . .
N16 C79 C80 N20 -37.6(6) . .
N18 C89 C90 C91 177.1(5) . .
N18 C89 C94 N19 0.5(5) . .
N18 C89 C94 C93 -177.3(4) . .
N18 C95 C96 N20 155.4(4) . .
N19 C95 C96 N20 -29.7(6) . .
C49 C50 C51 C52 176.8(6) . .
C49 C50 C55 C54 -176.2(6) . .
C50 C51 C52 C53 -1.1(9) . .
C51 C50 C55 C54 1.5(9) . .
C51 C52 C53 C54 2.5(9) . .
C51 C52 C53 C56 -178.5(6) . .
C52 C53 C54 C55 -1.8(9) . .
C52 C53 C56 N12 28.6(7) . .
C53 C54 C55 C50 -0.1(9) . .
C54 C53 C56 N12 -152.4(5) . .
C55 C50 C51 C52 -0.9(9) . .
C56 N12 C57 C58 -3.4(8) . .
C56 N12 C57 C62 176.9(4) . .
C56 N12 C63 N13 -177.1(4) . .
C56 N12 C63 C64 -0.3(7) . .
C56 C53 C54 C55 179.1(5) . .
C57 N12 C56 C53 57.8(7) . .
C57 N12 C63 N13 -1.4(5) . .
C57 N12 C63 C64 175.4(4) . .
C57 C58 C59 C60 0.0(8) . .
C58 C57 C62 N13 179.9(4) . .
C58 C57 C62 C61 1.0(7) . .
C58 C59 C60 C61 -0.8(8) . .
C59 C60 C61 C62 1.6(8) . .
C60 C61 C62 N13 179.7(5) . .
C60 C61 C62 C57 -1.7(7) . .
C62 N13 C63 N12 1.1(5) . .
C62 N13 C63 C64 -175.6(4) . .
C62 C57 C58 C59 -0.1(7) . .
C63 N12 C56 C53 -127.2(5) . .
C63 N12 C57 C58 -179.3(5) . .
C63 N12 C57 C62 1.0(5) . .
C63 N13 C62 C57 -0.4(5) . .
C63 N13 C62 C61 178.4(5) . .
C64 N20 C80 C79 154.8(4) . .
C64 N20 C96 C95 -87.9(5) . .
C65 C66 C67 C68 176.4(6) . .
C65 C66 C71 C70 -175.5(6) . .
C66 C67 C68 C69 -1.0(9) . .
C67 C66 C71 C70 0.6(9) . .
C67 C68 C69 C70 0.6(9) . .
C67 C68 C69 C72 -176.2(5) . .
C68 C69 C70 C71 0.4(9) . .
C68 C69 C72 N15 -64.4(7) . .
C69 C70 C71 C66 -1.0(9) . .
C70 C69 C72 N15 118.8(6) . .
C71 C66 C67 C68 0.4(9) . .
C72 N15 C73 C74 5.4(9) . .
C72 N15 C73 C78 -175.2(5) . .
C72 N15 C79 N16 175.7(5) . .
C72 N15 C79 C80 -8.1(8) . .
C72 C69 C70 C71 177.3(5) . .
C73 N15 C72 C69 94.1(6) . .
C73 N15 C79 N16 -0.1(6) . .
C73 N15 C79 C80 176.1(5) . .
C73 C74 C75 C76 1.5(11) . .
C74 C73 C78 N16 178.5(5) . .
C74 C73 C78 C77 -1.0(8) . .
C74 C75 C76 C77 -1.8(12) . .
C75 C76 C77 C78 0.6(10) . .
C76 C77 C78 N16 -178.6(6) . .
C76 C77 C78 C73 0.7(9) . .
C78 N16 C79 N15 -0.6(5) . .
C78 N16 C79 C80 -176.9(4) . .
C78 C73 C74 C75 -0.1(9) . .
C79 N15 C72 C69 -81.0(7) . .
C79 N15 C73 C74 -178.7(6) . .
C79 N15 C73 C78 0.7(5) . .
C79 N16 C78 C73 1.0(5) . .
C79 N16 C78 C77 -179.6(6) . .
C80 N20 C64 C63 -109.3(4) . .
C80 N20 C96 C95 145.1(4) . .
C81 C82 C83 C84 179.0(6) . .
C81 C82 C87 C86 -179.3(6) . .
C82 C83 C84 C85 1.4(10) . .
C83 C82 C87 C86 1.5(10) . .
C83 C84 C85 C86 -0.5(9) . .
C83 C84 C85 C88 -177.1(6) . .
C84 C85 C86 C87 0.1(9) . .
C84 C85 C88 N18 -58.9(7) . .
C85 C86 C87 C82 -0.7(10) . .
C86 C85 C88 N18 124.5(5) . .
C87 C82 C83 C84 -1.9(10) . .
C88 N18 C89 C90 -2.7(8) . .
C88 N18 C89 C94 176.4(4) . .
C88 N18 C95 N19 -177.0(4) . .
C88 N18 C95 C96 -1.6(8) . .
C88 C85 C86 C87 176.8(6) . .
C89 N18 C88 C85 -72.6(6) . .
C89 N18 C95 N19 -1.3(5) . .
C89 N18 C95 C96 174.1(4) . .
C89 C90 C91 C92 -0.2(9) . .
C90 C89 C94 N19 179.7(4) . .
C90 C89 C94 C93 1.9(8) . .
C90 C91 C92 C93 2.6(10) . .
C91 C92 C93 C94 -2.6(8) . .
C92 C93 C94 N19 -176.9(5) . .
C92 C93 C94 C89 0.5(8) . .
C94 N19 C95 N18 1.6(5) . .
C94 N19 C95 C96 -173.8(4) . .
C94 C89 C90 C91 -1.9(8) . .
C95 N18 C88 C85 102.4(6) . .
C95 N18 C89 C90 -178.7(5) . .
C95 N18 C89 C94 0.4(5) . .
C95 N19 C94 C89 -1.2(5) . .
C95 N19 C94 C93 176.4(5) . .
C96 N20 C64 C63 125.5(4) . .
C96 N20 C80 C79 -78.8(5) . .
Cd2 N3 C14 C9 -169.7(3) . .
Cd2 N3 C14 C13 8.6(8) . .
Cd2 N3 C15 N2 171.1(3) . .
Cd2 N3 C15 C16 -4.7(6) . .
Cd2 N6 C30 C25 166.1(4) . .
Cd2 N6 C30 C29 -10.7(9) . .
Cd2 N6 C31 N5 -167.5(3) . .
Cd2 N6 C31 C32 15.1(7) . .
Cd2 N9 C46 C41 -173.6(4) . .
Cd2 N9 C46 C45 6.6(9) . .
Cd2 N9 C47 N8 175.3(3) . .
Cd2 N9 C47 C48 -1.4(7) . .
Cd2 N10 C16 C15 19.8(5) . .
Cd2 N10 C32 C31 4.1(6) . .
Cd2 N10 C48 C47 32.5(5) . .
N2 C9 C10 C11 178.8(5) . .
N2 C9 C14 N3 -0.1(5) . .
N2 C9 C14 C13 -178.5(4) . .
N2 C15 C16 N10 171.6(4) . .
N3 C15 C16 N10 -13.2(7) . .
N5 C25 C26 C27 -176.8(6) . .
N5 C25 C30 N6 -0.7(6) . .
N5 C25 C30 C29 176.4(5) . .
N5 C31 C32 N10 170.3(5) . .
N6 C31 C32 N10 -12.5(8) . .
N8 C41 C42 C43 179.6(6) . .
N8 C41 C46 N9 -0.1(6) . .
N8 C41 C46 C45 179.6(5) . .
N8 C47 C48 N10 158.7(5) . .
N9 C47 C48 N10 -25.0(7) . .
C1 C2 C3 C4 -178.3(6) . .
C1 C2 C7 C6 179.5(8) . .
C2 C3 C4 C5 -2.3(11) . .
C3 C2 C7 C6 -2.1(13) . .
C3 C4 C5 C6 0.0(11) . .
C3 C4 C5 C8 -176.0(6) . .
C4 C5 C6 C7 1.2(12) . .
C4 C5 C8 N2 -36.5(9) . .
C5 C6 C7 C2 -0.2(15) . .
C6 C5 C8 N2 147.4(6) . .
C7 C2 C3 C4 3.3(11) . .
C8 N2 C9 C10 -5.8(9) . .
C8 N2 C9 C14 172.3(5) . .
C8 N2 C15 N3 -171.8(5) . .
C8 N2 C15 C16 4.0(8) . .
C8 C5 C6 C7 177.4(8) . .
C9 N2 C8 C5 88.0(7) . .
C9 N2 C15 N3 0.6(6) . .
C9 N2 C15 C16 176.4(5) . .
C9 C10 C11 C12 -0.6(8) . .
C10 C9 C14 N3 178.3(5) . .
C10 C9 C14 C13 -0.1(8) . .
C10 C11 C12 C13 -0.4(9) . .
C11 C12 C13 C14 1.2(8) . .
C12 C13 C14 N3 -179.0(5) . .
C12 C13 C14 C9 -0.9(7) . .
C14 N3 C15 N2 -0.7(6) . .
C14 N3 C15 C16 -176.4(5) . .
C14 C9 C10 C11 0.9(8) . .
C15 N2 C8 C5 -100.8(6) . .
C15 N2 C9 C10 -178.5(6) . .
C15 N2 C9 C14 -0.3(5) . .
C15 N3 C14 C9 0.5(5) . .
C15 N3 C14 C13 178.7(5) . .
C16 N10 C32 C31 122.0(5) . .
C16 N10 C48 C47 -82.2(5) . .
C17 C18 C19 C20 -179.3(6) . .
C17 C18 C23 C22 178.1(7) . .
C18 C19 C20 C21 1.0(9) . .
C19 C18 C23 C22 -0.7(10) . .
C19 C20 C21 C22 -0.4(9) . .
C19 C20 C21 C24 174.2(5) . .
C20 C21 C22 C23 -0.8(10) . .
C20 C21 C24 N5 28.2(8) . .
C21 C22 C23 C18 1.3(11) . .
C22 C21 C24 N5 -157.1(5) . .
C23 C18 C19 C20 -0.4(9) . .
C24 N5 C25 C26 14.3(9) . .
C24 N5 C25 C30 -164.5(5) . .
C24 N5 C31 N6 164.1(5) . .
C24 N5 C31 C32 -18.5(8) . .
C24 C21 C22 C23 -175.6(6) . .
C25 N5 C24 C21 -99.4(6) . .
C25 N5 C31 N6 -0.6(6) . .
C25 N5 C31 C32 176.8(5) . .
C25 C26 C27 C28 -1.0(10) . .
C26 C25 C30 N6 -179.7(5) . .
C26 C25 C30 C29 -2.6(8) . .
C26 C27 C28 C29 1.0(10) . .
C27 C28 C29 C30 -1.6(9) . .
C28 C29 C30 N6 178.8(6) . .
C28 C29 C30 C25 2.4(8) . .
C30 N6 C31 N5 0.1(6) . .
C30 N6 C31 C32 -177.2(5) . .
C30 C25 C26 C27 1.8(9) . .
C31 N5 C24 C21 98.3(6) . .
C31 N5 C25 C26 179.6(6) . .
C31 N5 C25 C30 0.8(6) . .
C31 N6 C30 C25 0.4(6) . .
C31 N6 C30 C29 -176.4(6) . .
C32 N10 C16 C15 -99.6(5) . .
C32 N10 C48 C47 149.8(4) . .
C33 C34 C35 C36 -178.4(5) . .
C33 C34 C39 C38 178.2(5) . .
C34 C35 C36 C37 0.5(9) . .
C35 C34 C39 C38 0.8(9) . .
C35 C36 C37 C38 0.0(8) . .
C35 C36 C37 C40 -179.6(5) . .
C36 C37 C38 C39 0.0(8) . .
C36 C37 C40 N8 75.7(6) . .
C37 C38 C39 C34 -0.3(9) . .
C38 C37 C40 N8 -103.9(6) . .
C39 C34 C35 C36 -0.9(8) . .
C40 N8 C41 C42 -3.1(10) . .
C40 N8 C41 C46 175.5(5) . .
C40 N8 C47 N9 -175.7(5) . .
C40 N8 C47 C48 0.9(8) . .
C40 C37 C38 C39 179.5(5) . .
C41 N8 C40 C37 -88.6(6) . .
C41 N8 C47 N9 -0.9(6) . .
C41 N8 C47 C48 175.8(5) . .
C41 C42 C43 C44 -0.6(11) . .
C42 C41 C46 N9 178.6(5) . .
C42 C41 C46 C45 -1.6(9) . .
C42 C43 C44 C45 0.3(12) . .
C43 C44 C45 C46 -0.6(11) . .
C44 C45 C46 N9 -179.1(6) . .
C44 C45 C46 C41 1.2(9) . .
C46 N9 C47 N8 0.8(6) . .
C46 N9 C47 C48 -175.9(5) . .
C46 C41 C42 C43 1.2(9) . .
C47 N8 C40 C37 85.3(6) . .
C47 N8 C41 C42 -178.0(6) . .
C47 N8 C41 C46 0.6(6) . .
C47 N9 C46 C41 -0.4(6) . .
C47 N9 C46 C45 179.9(6) . .
C48 N10 C16 C15 134.0(4) . .
C48 N10 C32 C31 -111.1(5) . .
C97 N21 C98 Cl9A 154.3(11) . 1_655
C97 N21 C99 O1 13.3(14) . .
C97 N21 C99 Cl9A -154.3(9) . 1_655
C98 N21 C99 O1 -170.5(13) . .
C98 N21 C99 Cl9A 21.8(14) . 1_655
C99 N21 C98 Cl9A -21.2(14) . 1_655
Cl9A N21 C99 O1 167.6(12) 1_655 .
